data_7100681
loop_
_publ_author_name
'Spencer Williams'
'Emma Denehy'
'Jonathan M. White'

_publ_section_title
;
Ground state structures of sulfate monoesters and
sulfamates reveal similar reaction coordinates for sulfuryl and sulfamyl
transfer
;
_journal_name_full 'Chemical Communications'
_journal_paper_doi 10.1039/b513712h
_journal_year 2006
_chemical_formula_sum 'C6 H4 K N O6 S'
_chemical_formula_weight 257.26
_chemical_name_common 'potassium 4-nitrophenyl sulfate'
_space_group_IT_number 61
_symmetry_cell_setting orthorhombic
_symmetry_space_group_name_Hall '-P 2ac 2ab'
_symmetry_space_group_name_H-M 'P b c a'
_cell_angle_alpha 90.00
_cell_angle_beta 90.00
_cell_angle_gamma 90.00
_cell_formula_units_Z 8
_cell_length_a 6.9153(4)
_cell_length_b 13.1212(7)
_cell_length_c 18.9869(10)
_cell_measurement_temperature 130(2)
_cell_volume 1722.82(16)
_diffrn_ambient_temperature 130(2)
_exptl_crystal_density_diffrn 1.984
_cod_depositor_comments
;
The following automatic conversions were performed:
'_symmetry_cell_setting' value 'Orthorhombic' changed to 'orthorhombic'
according to '/home/saulius/struct/CIF-dictionaries/cif_core.dic'
dictionary named 'cif_core.dic' version 2.4.1 from 2010-06-29.

Automatic conversion script
Id: cif_fix_enum 1527 2010-12-29 10:47:43Z saulius 
;
_cod_database_code 7100681

loop_
_symmetry_equiv_pos_as_xyz
'x, y, z'
'-x+1/2, -y, z+1/2'
'-x, y+1/2, -z+1/2'
'x+1/2, -y+1/2, -z'
'-x, -y, -z'
'x-1/2, y, -z-1/2'
'x, -y-1/2, z-1/2'
'-x-1/2, y-1/2, z'

loop_
_atom_site_label
_atom_site_type_symbol
_atom_site_fract_x
_atom_site_fract_y
_atom_site_fract_z
_atom_site_U_iso_or_equiv
_atom_site_adp_type
_atom_site_occupancy
_atom_site_symmetry_multiplicity
_atom_site_calc_flag
_atom_site_refinement_flags
_atom_site_disorder_assembly
_atom_site_disorder_group
N N 0.3489(2) 0.67091(13) 0.65224(8) 0.0217(4) Uani 1 1 d . . .
O3 O 0.4044(2) 0.63786(11) 0.59531(6) 0.0314(3) Uani 1 1 d . . .
O2 O 0.2643(2) 0.75271(10) 0.65925(6) 0.0281(3) Uani 1 1 d . . .
K K 0.14671(5) 0.64643(3) 1.029624(19) 0.01931(16) Uani 1 1 d . . .
C3 C 0.3558(2) 0.65243(13) 0.78084(9) 0.0180(4) Uani 1 1 d . . .
H3 H 0.3107 0.7205 0.7851 0.022 Uiso 1 1 calc R . .
C2 C 0.3951(3) 0.59443(13) 0.84007(8) 0.0174(4) Uani 1 1 d . . .
H2 H 0.3804 0.6228 0.8858 0.021 Uiso 1 1 calc R . .
C1 C 0.4561(2) 0.49459(13) 0.83182(8) 0.0166(4) Uani 1 1 d . . .
C6 C 0.4813(3) 0.45103(13) 0.76566(8) 0.0192(4) Uani 1 1 d . . .
H6 H 0.5209 0.3820 0.7613 0.023 Uiso 1 1 calc R . .
C5 C 0.4481(2) 0.50946(13) 0.70651(8) 0.0198(4) Uani 1 1 d . . .
H5 H 0.4690 0.4822 0.6608 0.024 Uiso 1 1 calc R . .
C4 C 0.3837(3) 0.60869(13) 0.71507(9) 0.0176(4) Uani 1 1 d . . .
S S 0.34005(6) 0.38801(3) 0.93998(2) 0.01558(16) Uani 1 1 d . . .
O6 O 0.21887(19) 0.47095(9) 0.96227(6) 0.0231(3) Uani 1 1 d . . .
O5 O 0.45766(18) 0.34235(9) 0.99410(6) 0.0214(3) Uani 1 1 d . . .
O4 O 0.2371(2) 0.31618(9) 0.89649(7) 0.0285(3) Uani 1 1 d . . .
O1 O 0.50916(17) 0.43739(9) 0.89067(6) 0.0192(3) Uani 1 1 d . . .

loop_
_atom_site_aniso_label
_atom_site_aniso_U_11
_atom_site_aniso_U_22
_atom_site_aniso_U_33
_atom_site_aniso_U_23
_atom_site_aniso_U_13
_atom_site_aniso_U_12
N 0.0170(8) 0.0263(8) 0.0217(8) 0.0036(6) -0.0025(6) -0.0087(6)
O3 0.0348(8) 0.0440(9) 0.0153(6) 0.0013(5) 0.0014(6) -0.0035(7)
O2 0.0335(8) 0.0214(7) 0.0295(7) 0.0075(5) -0.0056(6) -0.0042(6)
K 0.0167(3) 0.0184(2) 0.0228(2) -0.00192(14) -0.00052(14) 0.00077(14)
C3 0.0150(9) 0.0162(8) 0.0227(8) -0.0009(7) 0.0019(7) -0.0023(6)
C2 0.0152(8) 0.0194(8) 0.0176(8) -0.0024(7) 0.0021(7) -0.0027(7)
C1 0.0115(8) 0.0191(8) 0.0191(8) 0.0025(6) 0.0002(6) -0.0019(7)
C6 0.0147(8) 0.0178(8) 0.0249(9) -0.0033(6) 0.0009(7) -0.0004(7)
C5 0.0175(9) 0.0241(9) 0.0179(8) -0.0054(7) 0.0010(7) -0.0040(7)
C4 0.0131(8) 0.0222(9) 0.0174(8) 0.0023(7) -0.0014(7) -0.0049(7)
S 0.0143(3) 0.0134(2) 0.0191(2) 0.00060(15) 0.00038(15) -0.00091(14)
O6 0.0220(7) 0.0190(6) 0.0281(6) 0.0025(5) 0.0065(6) 0.0040(6)
O5 0.0190(6) 0.0218(6) 0.0234(6) 0.0062(5) 0.0005(5) 0.0020(5)
O4 0.0282(7) 0.0242(7) 0.0331(7) -0.0060(5) -0.0042(6) -0.0082(6)
O1 0.0148(6) 0.0219(6) 0.0209(6) 0.0058(5) 0.0009(5) 0.0007(5)

loop_
_geom_bond_atom_site_label_1
_geom_bond_atom_site_label_2
_geom_bond_distance
_geom_bond_site_symmetry_2
_geom_bond_publ_flag
N O3 1.226(2) . ?
N O2 1.230(2) . ?
N C4 1.465(2) . ?
O3 K 2.9067(13) 6_657 ?
O2 K 2.9103(12) 7_575 ?
K O6 2.6806(12) . ?
K O5 2.7540(13) 8_665 ?
K O5 2.7766(14) 5_667 ?
K O3 2.9067(13) 6_557 ?
K O2 2.9103(12) 7_576 ?
K O6 2.9644(14) 5_567 ?
K O1 3.0271(12) 5_667 ?
K O4 3.0420(14) 5_567 ?
K S 3.4450(6) 5_567 ?
K S 3.5990(6) 8_665 ?
K S 3.6241(6) 5_667 ?
K K 4.4888(8) 5_567 ?
C3 C2 1.385(2) . ?
C3 C4 1.388(2) . ?
C3 H3 0.9500 . ?
C2 C1 1.385(2) . ?
C2 H2 0.9500 . ?
C1 C6 1.391(2) . ?
C1 O1 1.3950(19) . ?
C6 C5 1.379(2) . ?
C6 H6 0.9500 . ?
C5 C4 1.386(3) . ?
C5 H5 0.9500 . ?
S O6 1.4374(12) . ?
S O5 1.4409(13) . ?
S O4 1.4411(13) . ?
S O1 1.6322(12) . ?
S K 3.4450(6) 5_567 ?
S K 3.5990(6) 8_655 ?
S K 3.6241(6) 5_667 ?
O6 K 2.9644(14) 5_567 ?
O5 K 2.7540(12) 8_655 ?
O5 K 2.7766(13) 5_667 ?
O4 K 3.0420(14) 5_567 ?
O1 K 3.0271(12) 5_667 ?
